data_4512578
loop_
_publ_author_name
'Nath, Jayanta K.'
'Kirillov, Alexander M.'
'Baruah, Jubaraj B.'

_publ_section_title
;
 Synthesis, Structure, and Topological Studies of Solvates and Salts of a
 Chiral Zwitterionic
 HostN-(2-Imidazol-5-yl-1-carboxyethyl)-1,8-naphthalimide
;
_journal_issue 2
_journal_name_full 'Crystal Growth &amp; Design'
_journal_page_first 737
_journal_paper_doi 10.1021/cg5018054
_journal_volume 15
_journal_year 2015
_chemical_absolute_configuration syn
_chemical_formula_moiety 'C18 H14 N3 O4, N O3'
_chemical_formula_sum 'C18 H14 N4 O7'
_chemical_formula_weight 398.33
_chemical_name_systematic
; 
 ? 
;
_space_group_IT_number 4
_space_group_name_Hall 'P 2yb'
_symmetry_cell_setting monoclinic
_symmetry_space_group_name_Hall 'P 2yb'
_symmetry_space_group_name_H-M 'P 1 21 1'
_atom_sites_solution_hydrogens geom
_atom_sites_solution_primary direct
_atom_sites_solution_secondary difmap
_audit_creation_method SHELXL-97
_cell_angle_alpha 90.00
_cell_angle_beta 101.925(4)
_cell_angle_gamma 90.00
_cell_formula_units_Z 4
_cell_length_a 9.1427(4)
_cell_length_b 20.8064(10)
_cell_length_c 9.5488(4)
_cell_measurement_reflns_used 2999
_cell_measurement_temperature 296(2)
_cell_measurement_theta_max 28.6053
_cell_measurement_theta_min 2.9246
_cell_volume 1777.24(14)
_computing_cell_refinement 'CrysAlisPro, Agilent Technologies'
_computing_data_collection 'CrysAlisPro, Agilent Technologies'
_computing_data_reduction 'CrysAlisPro, Agilent Technologies'
_computing_molecular_graphics 'Bruker SHELXTL'
_computing_publication_material 'Bruker SHELXTL'
_computing_structure_refinement 'SHELXL-97 (Sheldrick, 1997)'
_computing_structure_solution 'SHELXS-97 (Sheldrick, 1990)'
_diffrn_ambient_temperature 296(2)
_diffrn_measured_fraction_theta_full 0.99
_diffrn_measured_fraction_theta_max 0.99
_diffrn_measurement_device_type 'SuperNova, Dual, Cu at zero, Eos'
_diffrn_measurement_method 'phi and omega scans'
_diffrn_radiation_monochromator mirror
_diffrn_radiation_source 'SuperNova (Mo) X-ray Source'
_diffrn_radiation_type MoK\a
_diffrn_radiation_wavelength 0.71073
_diffrn_reflns_av_R_equivalents 0.0226
_diffrn_reflns_av_sigmaI/netI 0.0471
_diffrn_reflns_limit_h_max 10
_diffrn_reflns_limit_h_min -10
_diffrn_reflns_limit_k_max 24
_diffrn_reflns_limit_k_min -24
_diffrn_reflns_limit_l_max 10
_diffrn_reflns_limit_l_min -11
_diffrn_reflns_number 7606
_diffrn_reflns_theta_full 25.25
_diffrn_reflns_theta_max 25.25
_diffrn_reflns_theta_min 2.93
_diffrn_standards_interval_count none
_diffrn_standards_interval_time none
_diffrn_standards_number none
_exptl_absorpt_coefficient_mu 0.117
_exptl_absorpt_correction_type none
_exptl_crystal_colour colourless
_exptl_crystal_density_diffrn 1.489
_exptl_crystal_density_method 'not measured'
_exptl_crystal_description needle
_exptl_crystal_F_000 824
_exptl_crystal_size_max 0.39
_exptl_crystal_size_mid 0.28
_exptl_crystal_size_min 0.24
_refine_diff_density_max 0.170
_refine_diff_density_min -0.183
_refine_diff_density_rms 0.040
_refine_ls_abs_structure_details 'Flack H D (1983), Acta Cryst. A39, 876-881'
_refine_ls_abs_structure_Flack 0.1(4)
_refine_ls_extinction_method none
_refine_ls_goodness_of_fit_ref 0.998
_refine_ls_hydrogen_treatment mixed
_refine_ls_matrix_type full
_refine_ls_number_parameters 541
_refine_ls_number_reflns 3269
_refine_ls_number_restraints 5
_refine_ls_restrained_S_all 0.997
_refine_ls_R_factor_all 0.0548
_refine_ls_R_factor_gt 0.0427
_refine_ls_shift/su_max 0.000
_refine_ls_shift/su_mean 0.000
_refine_ls_structure_factor_coef Fsqd
_refine_ls_weighting_details 'calc w=1/[\s^2^(Fo^2^)+(0.0700P)^2^+0.0200P] where P=(Fo^2^+2Fc^2^)/3'
_refine_ls_weighting_scheme calc
_refine_ls_wR_factor_gt 0.1090
_refine_ls_wR_factor_ref 0.1193
_reflns_number_gt 3052
_reflns_number_total 3269
_reflns_threshold_expression >2sigma(I)
_cod_data_source_file cg5018054_si_013.cif
_cod_data_source_block L-NO3
_cod_depositor_comments
;
The following automatic conversions were performed:

'_symmetry_cell_setting' value 'Monoclinic' changed to 'monoclinic'
according to
/home/saulius/struct/COD-crude-data--automatic-downloads/rss-feeds/ACS/lib/dictionaries/cif_core.dic
dictionary named 'cif_core.dic' version 2.4.2 from 2011-04-26.

Automatic conversion script
Id: cif_fix_values 2935 2014-11-11 08:27:57Z andrius 

 Adding full bibliography for 4512567--4512578.cif.
;
_cod_original_sg_symbol_H-M P21
_cod_database_code 4512578

loop_
_symmetry_equiv_pos_as_xyz
'x, y, z'
'-x, y+1/2, -z'

loop_
_atom_site_label
_atom_site_type_symbol
_atom_site_fract_x
_atom_site_fract_y
_atom_site_fract_z
_atom_site_U_iso_or_equiv
_atom_site_adp_type
_atom_site_occupancy
_atom_site_symmetry_multiplicity
_atom_site_calc_flag
_atom_site_refinement_flags
O2 O 0.8498(3) 0.74437(12) -0.2257(3) 0.0403(6) Uani 1 1 d .
H2A H 0.8895 0.7608 -0.2865 0.060 Uiso 1 1 calc R
O4 O 0.9062(3) 0.67648(14) 0.1739(3) 0.0480(7) Uani 1 1 d .
O8 O 0.6350(2) 0.44409(14) 0.7278(3) 0.0446(6) Uani 1 1 d .
O3 O 0.5555(3) 0.67762(13) -0.2378(2) 0.0429(6) Uani 1 1 d .
N3 N 0.7275(3) 0.67540(13) -0.0303(3) 0.0291(6) Uani 1 1 d .
O1 O 0.8598(3) 0.65386(14) -0.3514(3) 0.0508(7) Uani 1 1 d .
O7 O 0.1619(3) 0.44868(16) 0.4657(3) 0.0608(8) Uani 1 1 d .
O6 O 0.5760(3) 0.37386(14) 0.4558(3) 0.0536(7) Uani 1 1 d .
H6 H 0.6493 0.3558 0.4372 0.080 Uiso 1 1 calc R
O5 O 0.6998(3) 0.46316(15) 0.4214(3) 0.0599(8) Uani 1 1 d .
N2 N 0.9810(3) 0.51924(17) 0.0588(3) 0.0425(7) Uani 1 1 d D
N6 N 0.3992(3) 0.44574(14) 0.5967(3) 0.0326(6) Uani 1 1 d .
N5 N 0.2737(4) 0.59382(16) 0.5871(3) 0.0452(8) Uani 1 1 d D
N4 N 0.1280(4) 0.63145(17) 0.4012(4) 0.0512(9) Uani 1 1 d D
C6 C 0.8430(3) 0.68158(17) -0.2443(3) 0.0324(7) Uani 1 1 d .
C7 C 0.5819(4) 0.68684(16) -0.1088(4) 0.0321(7) Uani 1 1 d .
C36 C 0.5037(4) 0.43196(17) 0.7222(4) 0.0348(8) Uani 1 1 d .
C18 C 0.7758(4) 0.68655(17) 0.1164(3) 0.0334(7) Uani 1 1 d .
C25 C 0.2442(4) 0.43661(17) 0.5796(4) 0.0377(8) Uani 1 1 d .
C3 C 0.8368(4) 0.53668(17) 0.0015(4) 0.0347(8) Uani 1 1 d .
C21 C 0.3407(4) 0.58175(17) 0.4742(4) 0.0361(8) Uani 1 1 d .
C8 C 0.4703(4) 0.70779(16) -0.0278(4) 0.0323(7) Uani 1 1 d .
C24 C 0.5949(4) 0.4368(2) 0.4526(4) 0.0438(9) Uani 1 1 d .
N1 N 0.8502(4) 0.48669(18) 0.2044(4) 0.0574(9) Uani 1 1 d D
C17 C 0.6615(4) 0.70822(17) 0.1947(4) 0.0361(8) Uani 1 1 d .
C13 C 0.5122(4) 0.71738(16) 0.1202(4) 0.0331(8) Uani 1 1 d .
C5 C 0.8330(4) 0.64521(16) -0.1070(3) 0.0320(7) Uani 1 1 d .
H5 H 0.9321 0.6475 -0.0439 0.038 Uiso 1 1 calc R
C35 C 0.4472(4) 0.40397(16) 0.8429(3) 0.0314(7) Uani 1 1 d .
C20 C 0.2497(4) 0.60610(18) 0.3570(4) 0.0438(9) Uani 1 1 d .
H20 H 0.2662 0.6058 0.2641 0.053 Uiso 1 1 calc R
C31 C 0.2917(4) 0.39652(16) 0.8324(4) 0.0339(8) Uani 1 1 d .
C4 C 0.7972(4) 0.57410(17) -0.1346(3) 0.0374(8) Uani 1 1 d .
H4A H 0.6915 0.5691 -0.1754 0.045 Uiso 1 1 calc R
H4B H 0.8530 0.5576 -0.2030 0.045 Uiso 1 1 calc R
C23 C 0.4558(4) 0.47232(17) 0.4757(4) 0.0371(8) Uani 1 1 d .
H23 H 0.3780 0.4653 0.3898 0.045 Uiso 1 1 calc R
C26 C 0.1887(4) 0.41290(17) 0.7049(4) 0.0361(8) Uani 1 1 d .
C12 C 0.4033(4) 0.73674(17) 0.1982(4) 0.0396(8) Uani 1 1 d .
C30 C 0.2369(4) 0.37318(19) 0.9521(4) 0.0415(8) Uani 1 1 d .
C11 C 0.2555(4) 0.74558(19) 0.1225(5) 0.0485(10) Uani 1 1 d .
H11 H 0.1823 0.7572 0.1724 0.058 Uiso 1 1 calc R
C9 C 0.3248(4) 0.71899(19) -0.0987(4) 0.0442(9) Uani 1 1 d .
H9 H 0.2982 0.7142 -0.1975 0.053 Uiso 1 1 calc R
C2 C 0.7535(4) 0.5165(2) 0.0937(4) 0.0469(9) Uani 1 1 d .
H2 H 0.6509 0.5217 0.0846 0.056 Uiso 1 1 calc R
C34 C 0.5450(4) 0.38751(16) 0.9665(4) 0.0415(9) Uani 1 1 d .
H34 H 0.6472 0.3921 0.9722 0.050 Uiso 1 1 calc R
C1 C 0.9853(5) 0.4885(2) 0.1812(4) 0.0541(10) Uani 1 1 d .
H1 H 1.0701 0.4712 0.2401 0.065 Uiso 1 1 calc R
C33 C 0.4929(5) 0.36399(18) 1.0838(4) 0.0476(10) Uani 1 1 d .
H33 H 0.5610 0.3525 1.1666 0.057 Uiso 1 1 calc R
C19 C 0.1454(4) 0.6240(2) 0.5399(5) 0.0523(10) Uani 1 1 d .
H19 H 0.0790 0.6376 0.5956 0.063 Uiso 1 1 calc R
C22 C 0.4832(4) 0.54525(18) 0.4884(4) 0.0427(9) Uani 1 1 d .
H22A H 0.5470 0.5547 0.5805 0.051 Uiso 1 1 calc R
H22B H 0.5347 0.5591 0.4145 0.051 Uiso 1 1 calc R
C32 C 0.3432(5) 0.35758(19) 1.0789(4) 0.0526(11) Uani 1 1 d .
H32 H 0.3103 0.3429 1.1591 0.063 Uiso 1 1 calc R
C10 C 0.2174(4) 0.7377(2) -0.0207(5) 0.0523(10) Uani 1 1 d .
H10 H 0.1191 0.7447 -0.0682 0.063 Uiso 1 1 calc R
C16 C 0.7013(5) 0.7196(2) 0.3392(4) 0.0548(11) Uani 1 1 d .
H16 H 0.8006 0.7151 0.3861 0.066 Uiso 1 1 calc R
C29 C 0.0816(5) 0.3684(2) 0.9404(5) 0.0570(11) Uani 1 1 d .
H29 H 0.0441 0.3530 1.0174 0.068 Uiso 1 1 calc R
C14 C 0.4479(5) 0.7463(2) 0.3474(4) 0.0539(11) Uani 1 1 d .
H14 H 0.3771 0.7586 0.3995 0.065 Uiso 1 1 calc R
C27 C 0.0374(4) 0.4079(2) 0.6992(5) 0.0503(10) Uani 1 1 d .
H27 H -0.0301 0.4192 0.6160 0.060 Uiso 1 1 calc R
C15 C 0.5932(5) 0.7378(3) 0.4166(5) 0.0635(12) Uani 1 1 d .
H15 H 0.6204 0.7442 0.5149 0.076 Uiso 1 1 calc R
C28 C -0.0150(5) 0.3859(2) 0.8177(5) 0.0619(12) Uani 1 1 d .
H28 H -0.1175 0.3832 0.8130 0.074 Uiso 1 1 calc R
N8 N 0.3109(4) 0.55227(15) 0.9447(3) 0.0464(8) Uani 1 1 d .
O13 O 0.1786(3) 0.56203(18) 0.8856(3) 0.0728(10) Uani 1 1 d .
O9 O 0.8810(4) 0.34352(17) 0.2918(4) 0.0749(9) Uani 1 1 d .
N7 N 0.9070(4) 0.31036(17) 0.3997(4) 0.0552(9) Uani 1 1 d .
O11 O 1.0310(4) 0.2840(2) 0.4373(4) 0.0984(15) Uani 1 1 d .
O12 O 0.4101(3) 0.55703(13) 0.8727(3) 0.0508(7) Uani 1 1 d .
O14 O 0.3439(4) 0.53713(19) 1.0724(3) 0.0836(11) Uani 1 1 d .
O10 O 0.8106(4) 0.30281(18) 0.4716(5) 0.0962(14) Uani 1 1 d .
H4M H 0.053(3) 0.6505(16) 0.352(3) 0.038(10) Uiso 1 1 d D
H1A H 0.810(7) 0.472(3) 0.271(5) 0.13(2) Uiso 1 1 d D
H5A H 0.306(5) 0.591(3) 0.677(2) 0.077(15) Uiso 1 1 d D
H2M H 1.055(3) 0.5274(19) 0.022(4) 0.044(11) Uiso 1 1 d D

loop_
_atom_site_aniso_label
_atom_site_aniso_U_11
_atom_site_aniso_U_22
_atom_site_aniso_U_33
_atom_site_aniso_U_23
_atom_site_aniso_U_13
_atom_site_aniso_U_12
O2 0.0418(14) 0.0432(15) 0.0387(14) 0.0031(11) 0.0146(11) -0.0018(12)
O4 0.0304(13) 0.0787(19) 0.0317(13) -0.0053(13) -0.0008(11) 0.0091(14)
O8 0.0246(12) 0.0670(17) 0.0421(15) 0.0069(13) 0.0067(11) 0.0032(13)
O3 0.0355(13) 0.0635(17) 0.0269(13) 0.0024(12) -0.0002(10) 0.0012(13)
N3 0.0218(13) 0.0404(15) 0.0252(13) 0.0034(12) 0.0048(11) -0.0011(12)
O1 0.0639(18) 0.0568(16) 0.0366(15) 0.0067(12) 0.0220(13) 0.0145(14)
O7 0.0373(14) 0.092(2) 0.0470(17) 0.0232(16) -0.0054(13) -0.0065(16)
O6 0.0587(18) 0.0523(16) 0.0548(17) 0.0037(14) 0.0232(15) 0.0141(15)
O5 0.0542(17) 0.0640(19) 0.075(2) 0.0134(15) 0.0438(16) 0.0087(15)
N2 0.0374(17) 0.0550(19) 0.0372(17) 0.0107(15) 0.0126(14) 0.0067(15)
N6 0.0285(14) 0.0418(16) 0.0272(14) 0.0043(13) 0.0049(12) 0.0008(13)
N5 0.0441(18) 0.061(2) 0.0317(18) -0.0038(16) 0.0093(14) 0.0093(17)
N4 0.042(2) 0.056(2) 0.050(2) 0.0006(16) -0.0043(17) 0.0128(17)
C6 0.0265(16) 0.044(2) 0.0294(18) 0.0045(15) 0.0112(13) 0.0058(16)
C7 0.0305(17) 0.0324(17) 0.0306(19) 0.0044(14) -0.0003(14) -0.0014(16)
C36 0.0323(19) 0.041(2) 0.0308(18) -0.0019(15) 0.0071(15) 0.0065(16)
C18 0.0277(18) 0.0424(19) 0.0281(18) 0.0038(15) 0.0013(14) 0.0000(16)
C25 0.0306(18) 0.044(2) 0.0354(19) 0.0040(16) 0.0000(16) -0.0015(17)
C3 0.0320(18) 0.0396(19) 0.0324(19) 0.0013(15) 0.0066(15) -0.0013(16)
C21 0.0371(18) 0.0380(18) 0.0330(18) 0.0008(15) 0.0072(15) 0.0035(16)
C8 0.0251(17) 0.0343(18) 0.0362(19) 0.0024(15) 0.0031(14) 0.0003(14)
C24 0.045(2) 0.052(2) 0.036(2) 0.0086(18) 0.0116(17) 0.012(2)
N1 0.069(3) 0.063(2) 0.045(2) 0.0163(18) 0.0242(18) -0.0105(19)
C17 0.0353(19) 0.044(2) 0.0293(18) -0.0021(15) 0.0078(15) 0.0035(16)
C13 0.0282(17) 0.0351(18) 0.0362(19) 0.0058(15) 0.0068(15) -0.0026(15)
C5 0.0285(17) 0.0393(18) 0.0279(18) 0.0038(14) 0.0052(14) 0.0032(15)
C35 0.0347(18) 0.0308(16) 0.0278(18) -0.0031(13) 0.0045(15) 0.0013(15)
C20 0.048(2) 0.047(2) 0.036(2) 0.0042(17) 0.0082(17) 0.0076(19)
C31 0.0397(19) 0.0263(16) 0.0372(19) 0.0007(14) 0.0114(16) -0.0020(15)
C4 0.043(2) 0.0377(19) 0.0311(18) -0.0002(15) 0.0059(15) 0.0013(17)
C23 0.0359(19) 0.045(2) 0.0325(19) 0.0056(15) 0.0113(15) 0.0036(17)
C26 0.0313(18) 0.0380(18) 0.039(2) 0.0027(15) 0.0061(15) -0.0020(16)
C12 0.040(2) 0.0326(18) 0.051(2) -0.0014(16) 0.0208(17) 0.0002(17)
C30 0.044(2) 0.0395(19) 0.043(2) 0.0021(16) 0.0149(18) -0.0018(17)
C11 0.037(2) 0.042(2) 0.071(3) -0.002(2) 0.023(2) 0.0042(18)
C9 0.0315(19) 0.049(2) 0.049(2) -0.0024(18) -0.0003(17) -0.0013(18)
C2 0.038(2) 0.057(2) 0.046(2) 0.0059(19) 0.0094(17) -0.0042(19)
C34 0.048(2) 0.0363(19) 0.039(2) -0.0002(16) 0.0063(18) 0.0018(17)
C1 0.054(3) 0.063(3) 0.041(2) 0.015(2) 0.0004(19) 0.008(2)
C33 0.067(3) 0.041(2) 0.033(2) 0.0029(16) 0.0052(19) 0.003(2)
C19 0.040(2) 0.063(3) 0.056(3) -0.005(2) 0.0142(19) 0.012(2)
C22 0.0342(18) 0.049(2) 0.046(2) 0.0113(18) 0.0111(16) 0.0034(17)
C32 0.081(3) 0.041(2) 0.040(2) 0.0093(17) 0.021(2) 0.000(2)
C10 0.0266(19) 0.058(2) 0.070(3) -0.002(2) 0.0062(19) 0.0040(19)
C16 0.051(2) 0.077(3) 0.034(2) -0.0050(19) 0.0032(18) 0.016(2)
C29 0.056(3) 0.055(2) 0.070(3) 0.009(2) 0.036(2) -0.006(2)
C14 0.056(3) 0.061(3) 0.053(3) -0.011(2) 0.030(2) 0.010(2)
C27 0.0309(19) 0.056(2) 0.063(3) 0.008(2) 0.0055(19) -0.0037(19)
C15 0.068(3) 0.088(3) 0.036(2) -0.009(2) 0.015(2) 0.013(3)
C28 0.038(2) 0.064(3) 0.089(4) 0.008(3) 0.026(2) -0.003(2)
N8 0.052(2) 0.0498(19) 0.042(2) -0.0017(15) 0.0197(16) 0.0007(16)
O13 0.0400(17) 0.108(3) 0.073(2) 0.0033(19) 0.0196(16) -0.0012(18)
O9 0.081(2) 0.073(2) 0.069(2) 0.0102(18) 0.0120(18) 0.0176(19)
N7 0.058(2) 0.050(2) 0.062(2) -0.0038(18) 0.0201(19) 0.0132(19)
O11 0.090(3) 0.151(4) 0.055(2) 0.004(2) 0.0170(19) 0.079(3)
O12 0.0452(14) 0.0651(18) 0.0477(16) 0.0049(13) 0.0225(13) 0.0016(14)
O14 0.115(3) 0.100(3) 0.0426(19) 0.0141(18) 0.0321(19) 0.011(2)
O10 0.096(3) 0.083(3) 0.133(3) 0.031(2) 0.078(3) 0.034(2)

loop_
_atom_type_symbol
_atom_type_description
_atom_type_scat_dispersion_real
_atom_type_scat_dispersion_imag
_atom_type_scat_source
C C 0.0033 0.0016 'International Tables Vol C Tables 4.2.6.8 and 6.1.1.4'
H H 0.0000 0.0000 'International Tables Vol C Tables 4.2.6.8 and 6.1.1.4'
N N 0.0061 0.0033 'International Tables Vol C Tables 4.2.6.8 and 6.1.1.4'
O O 0.0106 0.0060 'International Tables Vol C Tables 4.2.6.8 and 6.1.1.4'

loop_
_geom_angle_atom_site_label_1
_geom_angle_atom_site_label_2
_geom_angle_atom_site_label_3
_geom_angle
C18 N3 C7 125.1(3)
C18 N3 C5 117.8(3)
C7 N3 C5 117.0(3)
C1 N2 C3 109.4(3)
C36 N6 C25 124.5(3)
C36 N6 C23 117.5(3)
C25 N6 C23 118.1(3)
C19 N5 C21 109.2(3)
C19 N4 C20 109.2(3)
O1 C6 O2 125.1(3)
O1 C6 C5 121.8(3)
O2 C6 C5 112.6(3)
O3 C7 N3 118.7(3)
O3 C7 C8 124.4(3)
N3 C7 C8 116.9(3)
O8 C36 N6 119.2(3)
O8 C36 C35 123.3(3)
N6 C36 C35 117.5(3)
O4 C18 N3 119.9(3)
O4 C18 C17 123.4(3)
N3 C18 C17 116.6(3)
O7 C25 N6 120.0(3)
O7 C25 C26 122.7(3)
N6 C25 C26 117.3(3)
C2 C3 N2 106.5(3)
C2 C3 C4 131.6(3)
N2 C3 C4 121.8(3)
C20 C21 N5 106.5(3)
C20 C21 C22 130.2(3)
N5 C21 C22 123.2(3)
C9 C8 C13 120.3(3)
C9 C8 C7 119.7(3)
C13 C8 C7 120.0(3)
O5 C24 O6 125.2(4)
O5 C24 C23 123.3(3)
O6 C24 C23 111.1(3)
C1 N1 C2 109.8(3)
C16 C17 C13 120.7(3)
C16 C17 C18 119.6(3)
C13 C17 C18 119.8(3)
C8 C13 C17 121.5(3)
C8 C13 C12 119.7(3)
C17 C13 C12 118.8(3)
N3 C5 C4 111.2(3)
N3 C5 C6 112.2(3)
C4 C5 C6 112.3(3)
C34 C35 C31 120.1(3)
C34 C35 C36 120.0(3)
C31 C35 C36 119.8(3)
C21 C20 N4 106.8(3)
C35 C31 C26 120.9(3)
C35 C31 C30 119.7(3)
C26 C31 C30 119.3(3)
C3 C4 C5 110.5(3)
N6 C23 C24 111.8(3)
N6 C23 C22 112.8(3)
C24 C23 C22 111.3(3)
C27 C26 C31 119.9(3)
C27 C26 C25 120.3(3)
C31 C26 C25 119.8(3)
C11 C12 C14 123.1(3)
C11 C12 C13 118.1(3)
C14 C12 C13 118.8(3)
C29 C30 C32 123.5(4)
C29 C30 C31 118.5(4)
C32 C30 C31 117.9(3)
C10 C11 C12 121.6(3)
C8 C9 C10 119.7(4)
C3 C2 N1 106.4(3)
C35 C34 C33 120.7(4)
N1 C1 N2 107.9(4)
C32 C33 C34 120.8(4)
N4 C19 N5 108.3(3)
C21 C22 C23 111.8(3)
C33 C32 C30 120.6(4)
C11 C10 C9 120.6(4)
C17 C16 C15 120.4(4)
C28 C29 C30 120.9(4)
C15 C14 C12 121.2(3)
C26 C27 C28 120.3(4)
C14 C15 C16 120.0(4)
C29 C28 C27 121.0(4)
O14 N8 O13 120.5(3)
O14 N8 O12 120.5(4)
O13 N8 O12 119.0(3)
O9 N7 O10 120.3(4)
O9 N7 O11 119.9(4)
O10 N7 O11 119.8(4)

loop_
_geom_bond_atom_site_label_1
_geom_bond_atom_site_label_2
_geom_bond_distance
O2 C6 1.318(4)
O4 C18 1.223(4)
O8 C36 1.217(4)
O3 C7 1.220(4)
N3 C18 1.398(4)
N3 C7 1.407(4)
N3 C5 1.468(4)
O1 C6 1.211(4)
O7 C25 1.214(4)
O6 C24 1.322(5)
O5 C24 1.195(4)
N2 C1 1.326(5)
N2 C3 1.368(4)
N6 C36 1.399(4)
N6 C25 1.405(4)
N6 C23 1.469(4)
N5 C19 1.325(5)
N5 C21 1.369(4)
N4 C19 1.310(5)
N4 C20 1.374(5)
C6 C5 1.533(4)
C7 C8 1.468(5)
C36 C35 1.477(5)
C18 C17 1.476(4)
C25 C26 1.478(5)
C3 C2 1.344(5)
C3 C4 1.494(5)
C21 C20 1.348(5)
C21 C22 1.489(5)
C8 C9 1.382(5)
C8 C13 1.400(5)
C24 C23 1.526(5)
N1 C1 1.300(5)
N1 C2 1.378(5)
C17 C16 1.372(5)
C17 C13 1.416(5)
C13 C12 1.419(4)
C5 C4 1.527(5)
C35 C34 1.369(5)
C35 C31 1.413(5)
C31 C26 1.419(5)
C31 C30 1.425(5)
C23 C22 1.539(5)
C26 C27 1.377(5)
C12 C11 1.406(5)
C12 C14 1.412(6)
C30 C29 1.405(5)
C30 C32 1.424(6)
C11 C10 1.350(6)
C9 C10 1.405(5)
C34 C33 1.393(5)
C33 C32 1.367(6)
C16 C15 1.403(6)
C29 C28 1.363(6)
C14 C15 1.367(6)
C27 C28 1.394(6)
N8 O14 1.235(4)
N8 O13 1.241(4)
N8 O12 1.250(4)
O9 N7 1.222(5)
N7 O10 1.234(4)
N7 O11 1.244(4)
